data_1535287
loop_
_publ_author_name
'Hillebrecht, H.'
'Ludwig, T.'
'Thiele, G.'

_publ_section_title
;
 About trihalodes with Ti I3 chain structure: Proof of pair forming of
 cations in beta-Ru Cl3 and Ru Br3 by temperature dependent single crystal
 x-ray analyses
;
_journal_name_full 'Zeitschrift fuer Anorganische und Allgemeine Chemie'
_journal_page_first 2199
_journal_page_last 2204
_journal_volume 630
_journal_year 2004
_chemical_formula_sum 'Cl3 Ru'
_chemical_name_systematic 'Ru Cl3'
_space_group_IT_number 59
_symmetry_space_group_name_Hall '-P 2ab 2a'
_symmetry_space_group_name_H-M 'P m m n :2'
_cell_angle_alpha 90
_cell_angle_beta 90
_cell_angle_gamma 90
_cell_formula_units_Z 4
_cell_length_a 10.5757
_cell_length_b 5.6338
_cell_length_c 6.1059
_cell_volume 363.798
_citation_journal_id_ASTM ZAACAB
_cod_data_source_file Hillebrecht_ZAACAB_2004_1586.cif
_cod_data_source_block Cl3Ru1
_cod_original_cell_volume 363.7979
_cod_original_formula_sum 'Cl3 Ru1'
_cod_database_code 1535287

loop_
_symmetry_equiv_pos_as_xyz
x,y,z
-x+1/2,-y+1/2,z
x+1/2,-y,-z
-x,y+1/2,-z
-x,-y,-z
x-1/2,y-1/2,-z
-x-1/2,y,z
x,-y-1/2,z

loop_
_atom_site_label
_atom_site_type_symbol
_atom_site_fract_x
_atom_site_fract_y
_atom_site_fract_z
_atom_site_occupancy
_atom_site_U_iso_or_equiv
Cl2 Cl-1 0.599 0.25 0.595 1 0.0
Ru1 Ru+3 0.25 0.01634 0.2555 1 0.0
Cl1 Cl-1 0.4079 0.25 0.0988 1 0.0
Cl3 Cl-1 0.25 0.25 0.5688 1 0.0
Cl4 Cl-1 0.25 0.75 0.9536 1 0.0
